data_7247647
loop_
_publ_author_name
'Ovcharenko, Victor'
'Fursova, Elena'
'Letyagin, Gleb'
'Morozov, Vitaly'
'Bogomyakov, Artem'
'Romanenko, Galina'

_publ_section_title
;
 Alternating [ML2(MeOH)2] and [ML2(EtOH)2] layers in low-temperature
 ferromagnets [ML2(MeOH)2][ML2(EtOH)2] (M = CoII, NiII or CoII0.5NiII0.5)
;
_journal_issue 44
_journal_name_full CrystEngComm
_journal_page_first 6194
_journal_page_last 6203
_journal_paper_doi 10.1039/D3CE00912B
_journal_volume 25
_journal_year 2023
_chemical_formula_sum 'C22 H34 F6 N4 Ni O6'
_chemical_formula_weight 623.24
_space_group_crystal_system monoclinic
_space_group_IT_number 14
_space_group_name_Hall '-P 2ybc'
_space_group_name_H-M_alt 'P 1 21/c 1'
_atom_sites_solution_hydrogens difmap
_audit_block_doi 10.5517/ccdc.csd.cc2bjd1b
_audit_creation_method SHELXL-2018/3
_audit_update_record
;
2022-03-22 deposited with the CCDC.	2023-10-12 downloaded from the CCDC.
;
_cell_angle_alpha 90
_cell_angle_beta 118.800(4)
_cell_angle_gamma 90
_cell_formula_units_Z 2
_cell_length_a 8.9504(11)
_cell_length_b 15.8017(18)
_cell_length_c 11.5358(17)
_cell_measurement_reflns_used 9037
_cell_measurement_temperature 296(2)
_cell_measurement_theta_max 67.72
_cell_measurement_theta_min 4.37
_cell_volume 1429.7(3)
_computing_cell_refinement 'Bruker SAINT'
_computing_data_collection 'Bruker APEX2'
_computing_data_reduction 'Bruker SAINT'
_computing_molecular_graphics 'Bruker SHELXTL'
_computing_publication_material 'Bruker SHELXTL'
_computing_structure_refinement 'SHELXL-2018/3 (Sheldrick, 2018)'
_computing_structure_solution 'SHELXS-97 (Sheldrick 2008)'
_diffrn_ambient_temperature 296(2)
_diffrn_measured_fraction_theta_full 0.990
_diffrn_measured_fraction_theta_max 0.989
_diffrn_measurement_device_type 'Bruker APEX-II CCD'
_diffrn_measurement_method '\f and \w scans'
_diffrn_radiation_type CuK\a
_diffrn_radiation_wavelength 1.54178
_diffrn_reflns_av_R_equivalents 0.0358
_diffrn_reflns_av_unetI/netI 0.0305
_diffrn_reflns_Laue_measured_fraction_full 0.990
_diffrn_reflns_Laue_measured_fraction_max 0.989
_diffrn_reflns_limit_h_max 10
_diffrn_reflns_limit_h_min -10
_diffrn_reflns_limit_k_max 17
_diffrn_reflns_limit_k_min -18
_diffrn_reflns_limit_l_max 13
_diffrn_reflns_limit_l_min -13
_diffrn_reflns_number 13028
_diffrn_reflns_point_group_measured_fraction_full 0.990
_diffrn_reflns_point_group_measured_fraction_max 0.989
_diffrn_reflns_theta_full 67.679
_diffrn_reflns_theta_max 67.719
_diffrn_reflns_theta_min 5.194
_exptl_absorpt_coefficient_mu 1.716
_exptl_absorpt_correction_type none
_exptl_crystal_colour light_green
_exptl_crystal_density_diffrn 1.448
_exptl_crystal_description bulk
_exptl_crystal_F_000 648
_exptl_crystal_size_max 0.29
_exptl_crystal_size_mid 0.22
_exptl_crystal_size_min 0.20
_refine_diff_density_max 0.433
_refine_diff_density_min -0.285
_refine_diff_density_rms 0.043
_refine_ls_extinction_coef 0.0038(4)
_refine_ls_extinction_expression Fc^*^=kFc[1+0.001xFc^2^\l^3^/sin(2\q)]^-1/4^
_refine_ls_extinction_method 'SHELXL-2018/3 (Sheldrick 2018)'
_refine_ls_goodness_of_fit_ref 1.032
_refine_ls_hydrogen_treatment refall
_refine_ls_matrix_type full
_refine_ls_number_parameters 247
_refine_ls_number_reflns 2560
_refine_ls_number_restraints 0
_refine_ls_restrained_S_all 1.032
_refine_ls_R_factor_all 0.0330
_refine_ls_R_factor_gt 0.0320
_refine_ls_shift/su_max 0.000
_refine_ls_shift/su_mean 0.000
_refine_ls_structure_factor_coef Fsqd
_refine_ls_weighting_details 'w=1/[\s^2^(Fo^2^)+(0.0507P)^2^+0.5130P] where P=(Fo^2^+2Fc^2^)/3'
_refine_ls_weighting_scheme calc
_refine_ls_wR_factor_gt 0.0903
_refine_ls_wR_factor_ref 0.0915
_reflns_Friedel_coverage 0.000
_reflns_number_gt 2448
_reflns_number_total 2560
_reflns_threshold_expression 'I > 2\s(I)'
_cod_data_source_file d3ce00912b1.cif
_cod_data_source_block nime
_cod_depositor_comments 'Adding full bibliography for 7247645--7247650.cif.'
_cod_original_sg_symbol_H-M 'P 21/c'
_cod_database_code 7247647
_shelx_shelxl_version_number 2018/3
_shelx_space_group_comment
; 
The symmetry employed for this shelxl refinement is uniquely defined 
by the following loop, which should always be used as a source of 
symmetry information in preference to the above space-group names. 
They are only intended as comments. 
;

loop_
_space_group_symop_operation_xyz
'x, y, z'
'-x, y+1/2, -z+1/2'
'-x, -y, -z'
'x, -y-1/2, z-1/2'

loop_
_atom_site_label
_atom_site_type_symbol
_atom_site_fract_x
_atom_site_fract_y
_atom_site_fract_z
_atom_site_U_iso_or_equiv
_atom_site_adp_type
_atom_site_occupancy
_atom_site_site_symmetry_order
_atom_site_calc_flag
_atom_site_refinement_flags_posn
_atom_site_refinement_flags_adp
_atom_site_refinement_flags_occupancy
_atom_site_disorder_assembly
_atom_site_disorder_group
Ni Ni 0.000000 0.000000 0.000000 0.02892(15) Uani 1 2 d S . P . .
O1 O 0.23572(15) -0.01436(7) 0.15061(11) 0.0414(3) Uani 1 1 d . . . . .
C1 C 0.34372(19) -0.07179(10) 0.16721(14) 0.0340(3) Uani 1 1 d . . . . .
C11 C 0.5081(2) -0.06235(12) 0.29718(16) 0.0446(4) Uani 1 1 d . . . . .
F1 F 0.62021(15) -0.12407(9) 0.32201(11) 0.0693(4) Uani 1 1 d . . . . .
F2 F 0.47907(16) -0.06049(11) 0.39920(11) 0.0784(4) Uani 1 1 d . . . . .
F3 F 0.58778(19) 0.00843(9) 0.29992(18) 0.0919(5) Uani 1 1 d . . . . .
C2 C 0.3292(2) -0.13665(10) 0.08501(15) 0.0368(3) Uani 1 1 d . . . . .
H2 H 0.417(3) -0.1755(13) 0.1121(19) 0.043(5) Uiso 1 1 d . . . . .
C3 C 0.1842(2) -0.15023(9) -0.04070(15) 0.0343(3) Uani 1 1 d . . . . .
C4 C 0.1875(2) -0.22298(10) -0.12519(17) 0.0441(4) Uani 1 1 d . . . . .
C41 C 0.3319(3) -0.21531(18) -0.1587(3) 0.0651(6) Uani 1 1 d . . . . .
H411 H 0.309(4) -0.2525(18) -0.223(3) 0.079(8) Uiso 1 1 d . . . . .
H412 H 0.442(4) -0.2302(17) -0.082(3) 0.081(8) Uiso 1 1 d . . . . .
H413 H 0.328(4) -0.165(2) -0.196(3) 0.077(8) Uiso 1 1 d . . . . .
C42 C 0.1876(4) -0.30900(13) -0.0652(3) 0.0669(6) Uani 1 1 d . . . . .
H421 H 0.291(3) -0.3171(16) 0.011(3) 0.066(7) Uiso 1 1 d . . . . .
H422 H 0.169(4) -0.3515(19) -0.126(3) 0.087(8) Uiso 1 1 d . . . . .
H423 H 0.094(4) -0.3129(19) -0.042(3) 0.087(9) Uiso 1 1 d . . . . .
N11 N 0.0247(2) -0.20755(9) -0.24317(15) 0.0498(4) Uani 1 1 d . . . . .
O11 O -0.0277(2) -0.24827(9) -0.35171(13) 0.0669(4) Uani 1 1 d . . . . .
C5 C -0.0727(2) -0.13654(11) -0.22853(16) 0.0441(4) Uani 1 1 d . . . . .
C51 C -0.1034(4) -0.07070(14) -0.33357(19) 0.0598(6) Uani 1 1 d . . . . .
H511 H -0.162(3) -0.0955(17) -0.411(3) 0.076(7) Uiso 1 1 d . . . . .
H512 H -0.168(4) -0.0241(19) -0.325(3) 0.075(7) Uiso 1 1 d . . . . .
H513 H 0.002(4) -0.050(2) -0.323(3) 0.092(10) Uiso 1 1 d . . . . .
C52 C -0.2358(3) -0.17113(16) -0.2375(3) 0.0679(7) Uani 1 1 d . . . . .
H521 H -0.298(4) -0.2046(18) -0.322(3) 0.079(8) Uiso 1 1 d . . . . .
H522 H -0.295(4) -0.129(2) -0.227(3) 0.102(10) Uiso 1 1 d . . . . .
H523 H -0.210(4) -0.211(2) -0.169(3) 0.082(9) Uiso 1 1 d . . . . .
N1 N 0.04572(17) -0.10510(8) -0.09445(12) 0.0331(3) Uani 1 1 d . . . . .
O01 O 0.08824(18) 0.08306(8) -0.09566(14) 0.0501(3) Uani 1 1 d . . . . .
H01 H 0.054(4) 0.1320(18) -0.107(3) 0.078(8) Uiso 1 1 d . . . . .
C01 C 0.2500(4) 0.0804(2) -0.0875(4) 0.0799(8) Uani 1 1 d . . . . .
H011 H 0.284(5) 0.029(3) -0.092(4) 0.123(13) Uiso 1 1 d . . . . .
H012 H 0.263(4) 0.116(2) -0.140(4) 0.107(11) Uiso 1 1 d . . . . .
H013 H 0.328(6) 0.110(3) -0.006(5) 0.158(19) Uiso 1 1 d . . . . .

loop_
_atom_site_aniso_label
_atom_site_aniso_U_11
_atom_site_aniso_U_22
_atom_site_aniso_U_33
_atom_site_aniso_U_23
_atom_site_aniso_U_13
_atom_site_aniso_U_12
Ni 0.0315(2) 0.0237(2) 0.0294(2) -0.00256(12) 0.01293(16) 0.00003(12)
O1 0.0372(6) 0.0390(6) 0.0375(6) -0.0108(5) 0.0095(5) 0.0056(5)
C1 0.0334(7) 0.0353(8) 0.0320(7) 0.0012(6) 0.0148(6) 0.0017(6)
C11 0.0373(8) 0.0507(10) 0.0392(8) -0.0068(7) 0.0132(7) 0.0024(7)
F1 0.0492(6) 0.0841(9) 0.0515(6) -0.0076(6) 0.0059(5) 0.0274(6)
F2 0.0585(7) 0.1325(13) 0.0349(6) -0.0152(6) 0.0150(5) 0.0139(8)
F3 0.0569(8) 0.0742(9) 0.0984(11) 0.0011(7) 0.0007(8) -0.0252(7)
C2 0.0395(8) 0.0343(8) 0.0357(8) 0.0010(6) 0.0174(7) 0.0077(6)
C3 0.0423(8) 0.0267(7) 0.0356(7) -0.0015(6) 0.0202(7) 0.0016(6)
C4 0.0525(10) 0.0331(8) 0.0420(9) -0.0085(7) 0.0189(8) 0.0056(7)
C41 0.0695(14) 0.0717(15) 0.0622(13) -0.0221(12) 0.0381(12) 0.0053(12)
C42 0.0891(18) 0.0323(10) 0.0678(14) -0.0037(9) 0.0287(14) 0.0069(10)
N11 0.0575(9) 0.0376(7) 0.0423(8) -0.0166(6) 0.0145(7) 0.0043(7)
O11 0.0835(10) 0.0481(8) 0.0497(8) -0.0250(6) 0.0166(7) 0.0056(7)
C5 0.0464(9) 0.0342(8) 0.0383(8) -0.0147(6) 0.0097(7) 0.0019(7)
C51 0.0757(15) 0.0532(12) 0.0325(9) -0.0061(8) 0.0118(9) 0.0162(11)
C52 0.0500(12) 0.0518(12) 0.0866(17) -0.0301(13) 0.0207(11) -0.0101(10)
N1 0.0385(7) 0.0258(6) 0.0313(6) -0.0051(5) 0.0139(5) -0.0002(5)
O01 0.0603(8) 0.0361(6) 0.0671(8) 0.0094(6) 0.0413(7) 0.0010(6)
C01 0.0785(17) 0.0668(16) 0.128(3) 0.0199(17) 0.0763(19) 0.0020(13)

loop_
_atom_type_symbol
_atom_type_description
_atom_type_scat_dispersion_real
_atom_type_scat_dispersion_imag
_atom_type_scat_source
C C 0.0181 0.0091 'International Tables Vol C Tables 4.2.6.8 and 6.1.1.4'
H H 0.0000 0.0000 'International Tables Vol C Tables 4.2.6.8 and 6.1.1.4'
N N 0.0311 0.0180 'International Tables Vol C Tables 4.2.6.8 and 6.1.1.4'
O O 0.0492 0.0322 'International Tables Vol C Tables 4.2.6.8 and 6.1.1.4'
F F 0.0727 0.0534 'International Tables Vol C Tables 4.2.6.8 and 6.1.1.4'
Ni Ni -3.0029 0.5091 'International Tables Vol C Tables 4.2.6.8 and 6.1.1.4'

loop_
_geom_angle_atom_site_label_1
_geom_angle_atom_site_label_2
_geom_angle_atom_site_label_3
_geom_angle
_geom_angle_site_symmetry_1
_geom_angle_site_symmetry_3
_geom_angle_publ_flag
O1 Ni O1 180.00(13) 3 . ?
O1 Ni O01 91.21(6) 3 3 ?
O1 Ni O01 88.79(6) . 3 ?
O1 Ni O01 88.79(6) 3 . ?
O1 Ni O01 91.21(6) . . ?
O01 Ni O01 180.0 3 . ?
O1 Ni N1 91.51(5) 3 . ?
O1 Ni N1 88.49(5) . . ?
O01 Ni N1 89.72(5) 3 . ?
O01 Ni N1 90.28(5) . . ?
O1 Ni N1 88.49(5) 3 3 ?
O1 Ni N1 91.51(5) . 3 ?
O01 Ni N1 90.28(5) 3 3 ?
O01 Ni N1 89.72(5) . 3 ?
N1 Ni N1 180.0 . 3 ?
C1 O1 Ni 128.31(10) . . ?
O1 C1 C2 128.52(15) . . ?
O1 C1 C11 112.52(13) . . ?
C2 C1 C11 118.96(14) . . ?
F3 C11 F2 107.20(17) . . ?
F3 C11 F1 105.89(16) . . ?
F2 C11 F1 106.05(15) . . ?
F3 C11 C1 111.24(15) . . ?
F2 C11 C1 111.63(14) . . ?
F1 C11 C1 114.36(14) . . ?
C1 C2 C3 124.00(14) . . ?
N1 C3 C2 126.60(13) . . ?
N1 C3 C4 114.76(14) . . ?
C2 C3 C4 118.62(14) . . ?
N11 C4 C3 98.78(13) . . ?
N11 C4 C41 109.83(17) . . ?
C3 C4 C41 112.64(16) . . ?
N11 C4 C42 110.75(17) . . ?
C3 C4 C42 112.31(16) . . ?
C41 C4 C42 111.81(19) . . ?
O11 N11 C4 124.05(14) . . ?
O11 N11 C5 122.34(15) . . ?
C4 N11 C5 113.53(12) . . ?
N1 C5 N11 102.10(13) . . ?
N1 C5 C52 111.98(17) . . ?
N11 C5 C52 108.64(16) . . ?
N1 C5 C51 111.58(15) . . ?
N11 C5 C51 108.59(16) . . ?
C52 C5 C51 113.3(2) . . ?
C3 N1 C5 110.69(12) . . ?
C3 N1 Ni 123.88(10) . . ?
C5 N1 Ni 125.43(10) . . ?
C01 O01 Ni 125.63(15) . . ?

loop_
_geom_bond_atom_site_label_1
_geom_bond_atom_site_label_2
_geom_bond_distance
_geom_bond_site_symmetry_2
_geom_bond_publ_flag
Ni O1 1.9974(12) 3 ?
Ni O1 1.9974(12) . ?
Ni O01 2.0986(12) 3 ?
Ni O01 2.0986(12) . ?
Ni N1 2.1313(12) . ?
Ni N1 2.1313(12) 3 ?
O1 C1 1.2714(19) . ?
C1 C2 1.359(2) . ?
C1 C11 1.520(2) . ?
C11 F3 1.319(2) . ?
C11 F2 1.322(2) . ?
C11 F1 1.328(2) . ?
C2 C3 1.421(2) . ?
C3 N1 1.299(2) . ?
C3 C4 1.517(2) . ?
C4 N11 1.458(2) . ?
C4 C41 1.522(3) . ?
C4 C42 1.525(3) . ?
N11 O11 1.2790(19) . ?
N11 C5 1.479(2) . ?
C5 N1 1.4775(19) . ?
C5 C52 1.515(3) . ?
C5 C51 1.518(3) . ?
O01 C01 1.405(3) . ?

loop_
_geom_hbond_atom_site_label_D
_geom_hbond_atom_site_label_H
_geom_hbond_atom_site_label_A
_geom_hbond_distance_DH
_geom_hbond_distance_HA
_geom_hbond_distance_DA
_geom_hbond_angle_DHA
_geom_hbond_site_symmetry_A
_geom_hbond_publ_flag
C51 H512 O1 0.97(3) 2.45(3) 3.174(3) 132(2) 3 yes
C52 H522 O1 0.89(4) 2.40(3) 3.098(3) 135(3) 3 yes
O01 H01 O11 0.82(3) 1.94(3) 2.7292(19) 162(3) 2_554 yes
